data_9012608
loop_
_publ_author_name
'Rozhdestvenskaya, I. V.'
'Zayakina, N. V.'
'Samusikov, V. P.'

_publ_section_title
;
 Crystal structure features of minerals from a series of
 tetrahedrite-freibergite
 Sample: 2
;
_journal_name_full 'Mineralogiceskij Zhurnal'
_journal_page_first 9
_journal_page_last 17
_journal_volume 15
_journal_year 1993
_chemical_formula_structural Cu10Zn2Sb4S13
_chemical_formula_sum 'Ag2.88 Cu7.02 Fe0.84 S13 Sb4 Zn1.26'
_chemical_name_mineral Tetrahedrite-(Zn)
_space_group_IT_number 217
_symmetry_space_group_name_Hall 'I -4 2 3'
_symmetry_space_group_name_H-M 'I -4 3 m'
_cell_angle_alpha 90
_cell_angle_beta 90
_cell_angle_gamma 90
_cell_length_a 10.529
_cell_length_b 10.529
_cell_length_c 10.529
_cell_formula_units_Z 2
_cell_volume 1167.243
_database_code_amcsd 0014608
_exptl_crystal_density_diffrn 5.093
_cod_original_formula_sum 'Cu7.02 Ag2.88 Zn1.26 Fe.84 Sb4 S13'
_cod_database_code 9012608

loop_
_space_group_symop_operation_xyz
x,y,z
1/2+x,1/2+y,1/2+z
-z,x,-y
1/2-z,1/2+x,1/2-y
-y,z,-x
1/2-y,1/2+z,1/2-x
-x,y,-z
1/2-x,1/2+y,1/2-z
x,-z,-y
1/2+x,1/2-z,1/2-y
z,-y,-x
1/2+z,1/2-y,1/2-x
y,-x,-z
1/2+y,1/2-x,1/2-z
x,z,y
1/2+x,1/2+z,1/2+y
z,y,x
1/2+z,1/2+y,1/2+x
y,x,z
1/2+y,1/2+x,1/2+z
-z,-x,y
1/2-z,1/2-x,1/2+y
-y,-z,x
1/2-y,1/2-z,1/2+x
-x,-y,z
1/2-x,1/2-y,1/2+z
z,-x,-y
1/2+z,1/2-x,1/2-y
y,-z,-x
1/2+y,1/2-z,1/2-x
x,-y,-z
1/2+x,1/2-y,1/2-z
-x,z,-y
1/2-x,1/2+z,1/2-y
-z,y,-x
1/2-z,1/2+y,1/2-x
-y,x,-z
1/2-y,1/2+x,1/2-z
-x,-z,y
1/2-x,1/2-z,1/2+y
-z,-y,x
1/2-z,1/2-y,1/2+x
-y,-x,z
1/2-y,1/2-x,1/2+z
z,x,y
1/2+z,1/2+x,1/2+y
y,z,x
1/2+y,1/2+z,1/2+x

loop_
_atom_site_label
_atom_site_fract_x
_atom_site_fract_y
_atom_site_fract_z
_atom_site_occupancy
_atom_site_U_iso_or_equiv
CuM2 0.21540 0.00000 0.00000 0.52000 0.05851
AgM2 0.21540 0.00000 0.00000 0.48000 0.05851
CuM1 0.25000 0.50000 0.00000 0.65000 0.01748
ZnM1 0.25000 0.50000 0.00000 0.21000 0.01748
FeM1 0.25000 0.50000 0.00000 0.14000 0.01748
Sb 0.26820 0.26820 0.26820 1.00000 0.01558
S1 0.12030 0.12030 0.36580 1.00000 0.01520
S2 0.00000 0.00000 0.00000 1.00000 0.11145

loop_
_cod_related_entry_id
_cod_related_entry_database
_cod_related_entry_code
1 AMCSD 0014608
